data_7106545
loop_
_publ_author_name
'Christophe Lincheneau'
'Joseph P. Leonard'
'Thomas McCabe'
'Thorfinnur Gunnlaugsson'

_publ_section_title
;
 Lanthanide directed self-assembly formations of Tb(III) and Eu(III)
 luminescent complexes from tryptophan based pyridyl amide ligands
;
_journal_name_full Chem.Commun.
_journal_page_first 7119
_journal_paper_doi 10.1039/c1cc11326g
_journal_volume 47
_journal_year 2011
_chemical_absolute_configuration ad
_chemical_formula_sum 'C31 H29 N5 O6'
_chemical_formula_weight 567.59
_chemical_name_systematic
;
?
;
_space_group_IT_number 19
_symmetry_cell_setting orthorhombic
_symmetry_space_group_name_Hall 'P 2ac 2ab'
_symmetry_space_group_name_H-M 'P 21 21 21'
_atom_sites_solution_hydrogens geom
_atom_sites_solution_primary direct
_atom_sites_solution_secondary difmap
_audit_creation_method SHELXL-97
_cell_angle_alpha 90.00
_cell_angle_beta 90.00
_cell_angle_gamma 90.00
_cell_formula_units_Z 4
_cell_length_a 9.3915(6)
_cell_length_b 12.7730(8)
_cell_length_c 23.7777(15)
_cell_measurement_temperature 571(2)
_cell_volume 2852.3(3)
_computing_cell_refinement 'Bruker Smart'
_computing_data_collection 'Bruker Smart'
_computing_data_reduction 'Bruker Smart'
_computing_molecular_graphics Shelxtl
_computing_publication_material 'Shelxtl and Mercury'
_computing_structure_refinement 'SHELXL-97 (Sheldrick, 1997)'
_computing_structure_solution 'SHELXS-97 (Sheldrick, 1990)'
_diffrn_ambient_temperature 571(2)
_diffrn_measured_fraction_theta_full 0.999
_diffrn_measured_fraction_theta_max 0.999
_diffrn_measurement_device_type 'Bruker Smart Apex'
_diffrn_measurement_method 'omega and phi scans'
_diffrn_radiation_monochromator graphite
_diffrn_radiation_source 'fine-focus sealed tube'
_diffrn_radiation_type MoK\a
_diffrn_radiation_wavelength 0.71073
_diffrn_reflns_av_R_equivalents 0.0558
_diffrn_reflns_av_sigmaI/netI 0.0656
_diffrn_reflns_limit_h_max 12
_diffrn_reflns_limit_h_min -12
_diffrn_reflns_limit_k_max 17
_diffrn_reflns_limit_k_min -16
_diffrn_reflns_limit_l_max 31
_diffrn_reflns_limit_l_min -31
_diffrn_reflns_number 33990
_diffrn_reflns_theta_full 28.33
_diffrn_reflns_theta_max 28.33
_diffrn_reflns_theta_min 1.71
_exptl_absorpt_coefficient_mu 0.094
_exptl_absorpt_correction_T_max 1.0000
_exptl_absorpt_correction_T_min 0.7885
_exptl_absorpt_correction_type multi-scan
_exptl_absorpt_process_details Sadabs
_exptl_crystal_colour colourless
_exptl_crystal_density_diffrn 1.322
_exptl_crystal_density_method 'not measured'
_exptl_crystal_description prism
_exptl_crystal_F_000 1192
_exptl_crystal_size_max 0.23
_exptl_crystal_size_mid 0.17
_exptl_crystal_size_min 0.10
_refine_diff_density_max 0.142
_refine_diff_density_min -0.135
_refine_diff_density_rms 0.025
_refine_ls_abs_structure_Flack 0.2(7)
_refine_ls_extinction_method none
_refine_ls_goodness_of_fit_ref 0.774
_refine_ls_hydrogen_treatment constr
_refine_ls_matrix_type full
_refine_ls_number_parameters 381
_refine_ls_number_reflns 7093
_refine_ls_number_restraints 0
_refine_ls_restrained_S_all 0.774
_refine_ls_R_factor_all 0.0727
_refine_ls_R_factor_gt 0.0361
_refine_ls_shift/su_max 0.024
_refine_ls_shift/su_mean 0.002
_refine_ls_structure_factor_coef Fsqd
_refine_ls_weighting_details 'calc w=1/[\s^2^(Fo^2^)+(0.0281P)^2^+0.0000P] where P=(Fo^2^+2Fc^2^)/3'
_refine_ls_weighting_scheme calc
_refine_ls_wR_factor_gt 0.0596
_refine_ls_wR_factor_ref 0.0651
_reflns_number_gt 4095
_reflns_number_total 7093
_reflns_threshold_expression >2sigma(I)
_cod_data_source_file c1cc11326g.txt
_cod_data_source_block jpl030dm
_cod_original_sg_symbol_H-M P2(1)2(1)2(1)
_cod_database_code 7106545

loop_
_symmetry_equiv_pos_as_xyz
'x, y, z'
'-x+1/2, -y, z+1/2'
'-x, y+1/2, -z+1/2'
'x+1/2, -y+1/2, -z'

loop_
_atom_site_label
_atom_site_type_symbol
_atom_site_fract_x
_atom_site_fract_y
_atom_site_fract_z
_atom_site_U_iso_or_equiv
_atom_site_adp_type
_atom_site_occupancy
_atom_site_symmetry_multiplicity
_atom_site_calc_flag
_atom_site_refinement_flags
_atom_site_disorder_assembly
_atom_site_disorder_group
O6 O 0.68240(13) 0.65149(10) 0.23875(5) 0.0606(3) Uani 1 1 d . . .
N1 N 0.44453(12) 0.84960(9) 0.07728(5) 0.0347(3) Uani 1 1 d . . .
O2 O 0.19316(11) 0.80645(8) -0.03180(4) 0.0503(3) Uani 1 1 d . . .
N3 N 0.68034(12) 0.80288(9) 0.14165(5) 0.0402(3) Uani 1 1 d . . .
H3 H 0.6503 0.7615 0.1157 0.048 Uiso 1 1 calc R . .
O1 O 0.64857(12) 0.95486(8) 0.18804(4) 0.0528(3) Uani 1 1 d . . .
C17 C 0.34706(16) 0.87680(11) 0.03877(6) 0.0361(4) Uani 1 1 d . . .
C12 C 0.61583(15) 0.89494(12) 0.14975(6) 0.0383(4) Uani 1 1 d . . .
C13 C 0.50376(15) 0.92582(11) 0.10758(6) 0.0359(4) Uani 1 1 d . . .
O8 O 0.32754(14) 0.47076(8) -0.07035(5) 0.0641(3) Uani 1 1 d . . .
C10 C 0.80093(15) 0.77202(12) 0.17635(6) 0.0407(4) Uani 1 1 d . . .
H10 H 0.8594 0.8342 0.1833 0.049 Uiso 1 1 calc R . .
C7 C 1.01931(16) 0.65965(12) 0.18256(6) 0.0443(4) Uani 1 1 d . . .
C18 C 0.28047(17) 0.79006(12) 0.00567(6) 0.0418(4) Uani 1 1 d . . .
N2 N 0.32452(16) 0.69558(10) 0.02094(6) 0.0636(4) Uani 1 1 d . . .
H50 H 0.3882 0.6921 0.0469 0.076 Uiso 1 1 calc R . .
C16 C 0.30825(18) 0.97950(12) 0.02869(7) 0.0490(4) Uani 1 1 d . . .
H16 H 0.2408 0.9958 0.0014 0.059 Uiso 1 1 calc R . .
C4 C 1.13150(16) 0.72673(12) 0.20137(6) 0.0422(4) Uani 1 1 d . . .
N4 N 1.16767(15) 0.56721(11) 0.23699(5) 0.0560(4) Uani 1 1 d . . .
H4 H 1.2043 0.5153 0.2549 0.067 Uiso 1 1 calc R . .
O5 O 0.48060(15) 0.60380(10) -0.06271(6) 0.0782(4) Uani 1 1 d . . .
C20 C 0.3747(2) 0.55992(13) -0.04774(7) 0.0530(4) Uani 1 1 d . . .
C9 C 0.89358(16) 0.69033(12) 0.14670(6) 0.0455(4) Uani 1 1 d . . .
H9A H 0.8368 0.6287 0.1386 0.055 Uiso 1 1 calc R . .
H9B H 0.9273 0.7186 0.1113 0.055 Uiso 1 1 calc R . .
C23 C 0.37787(18) 0.50118(13) 0.08070(7) 0.0480(4) Uani 1 1 d . . .
C3 C 1.22115(17) 0.66668(14) 0.23551(6) 0.0457(4) Uani 1 1 d . . .
C19 C 0.27427(19) 0.59823(12) -0.00241(7) 0.0539(5) Uani 1 1 d . . .
H19 H 0.1821 0.6121 -0.0203 0.065 Uiso 1 1 calc R . .
C11 C 0.75123(17) 0.72980(14) 0.23260(7) 0.0454(4) Uani 1 1 d . . .
O7 O 0.79610(14) 0.79000(10) 0.27459(5) 0.0697(4) Uani 1 1 d . . .
C8 C 1.04626(18) 0.56400(14) 0.20526(7) 0.0512(4) Uani 1 1 d . . .
H8 H 0.9902 0.5048 0.2000 0.061 Uiso 1 1 calc R . .
N5 N 0.54657(18) 0.52626(12) 0.14599(6) 0.0650(4) Uani 1 1 d . . .
H26 H 0.5902 0.5520 0.1746 0.078 Uiso 1 1 calc R . .
C2 C 1.34285(18) 0.70743(15) 0.26019(7) 0.0574(5) Uani 1 1 d . . .
H2 H 1.4022 0.6659 0.2822 0.069 Uiso 1 1 calc R . .
C24 C 0.49082(19) 0.42801(12) 0.07130(6) 0.0474(4) Uani 1 1 d . . .
C15 C 0.37232(18) 1.05741(13) 0.06021(7) 0.0572(5) Uani 1 1 d . . .
H15 H 0.3492 1.1273 0.0542 0.069 Uiso 1 1 calc R . .
C5 C 1.16521(19) 0.83235(13) 0.19257(7) 0.0545(4) Uani 1 1 d . . .
H5 H 1.1076 0.8742 0.1700 0.065 Uiso 1 1 calc R . .
C26 C 0.4171(2) 0.55828(14) 0.12617(7) 0.0585(5) Uani 1 1 d . . .
H5A H 0.3632 0.6120 0.1418 0.070 Uiso 1 1 calc R . .
C14 C 0.47052(17) 1.03029(12) 0.10047(7) 0.0493(4) Uani 1 1 d . . .
H14 H 0.5138 1.0813 0.1225 0.059 Uiso 1 1 calc R . .
C27 C 0.5139(2) 0.34766(13) 0.03291(7) 0.0614(5) Uani 1 1 d . . .
H27 H 0.4458 0.3323 0.0057 0.074 Uiso 1 1 calc R . .
C22 C 0.2488(2) 0.51880(13) 0.04506(7) 0.0591(5) Uani 1 1 d . . .
H22A H 0.1717 0.5437 0.0687 0.071 Uiso 1 1 calc R . .
H22B H 0.2194 0.4526 0.0287 0.071 Uiso 1 1 calc R . .
C25 C 0.5952(2) 0.44657(14) 0.11280(7) 0.0561(5) Uani 1 1 d . . .
C1 C 1.37257(19) 0.81066(17) 0.25110(7) 0.0637(5) Uani 1 1 d . . .
H51 H 1.4532 0.8399 0.2675 0.076 Uiso 1 1 calc R . .
C6 C 1.28502(19) 0.87334(14) 0.21780(8) 0.0627(5) Uani 1 1 d . . .
H6 H 1.3077 0.9435 0.2126 0.075 Uiso 1 1 calc R . .
C29 C 0.7401(3) 0.31319(17) 0.07574(10) 0.0901(7) Uani 1 1 d . . .
H29 H 0.8241 0.2746 0.0760 0.108 Uiso 1 1 calc R . .
C33 C 0.4139(2) 0.42991(16) -0.11568(8) 0.0831(6) Uani 1 1 d . . .
H33A H 0.4999 0.4007 -0.1006 0.125 Uiso 1 1 calc R . .
H33B H 0.4372 0.4855 -0.1413 0.125 Uiso 1 1 calc R . .
H33C H 0.3619 0.3765 -0.1353 0.125 Uiso 1 1 calc R . .
C28 C 0.6381(3) 0.29114(16) 0.03551(9) 0.0810(6) Uani 1 1 d . . .
H28 H 0.6537 0.2373 0.0099 0.097 Uiso 1 1 calc R . .
C32 C 0.7555(3) 0.75712(19) 0.33092(7) 0.1061(8) Uani 1 1 d . . .
H32A H 0.7852 0.6861 0.3369 0.159 Uiso 1 1 calc R . .
H32B H 0.6540 0.7618 0.3349 0.159 Uiso 1 1 calc R . .
H32C H 0.8005 0.8017 0.3581 0.159 Uiso 1 1 calc R . .
C30 C 0.7215(2) 0.39000(16) 0.11512(8) 0.0757(6) Uani 1 1 d . . .
H30 H 0.7903 0.4038 0.1423 0.091 Uiso 1 1 calc R . .

loop_
_atom_site_aniso_label
_atom_site_aniso_U_11
_atom_site_aniso_U_22
_atom_site_aniso_U_33
_atom_site_aniso_U_23
_atom_site_aniso_U_13
_atom_site_aniso_U_12
O6 0.0553(8) 0.0684(8) 0.0582(7) 0.0062(7) -0.0016(6) -0.0060(7)
N1 0.0307(7) 0.0393(7) 0.0341(7) -0.0037(6) -0.0016(6) 0.0020(6)
O2 0.0482(7) 0.0562(7) 0.0464(6) -0.0068(6) -0.0160(6) 0.0048(6)
N3 0.0385(7) 0.0398(7) 0.0422(7) -0.0067(6) -0.0125(6) 0.0056(6)
O1 0.0535(7) 0.0514(7) 0.0534(6) -0.0171(6) -0.0180(6) 0.0046(6)
C17 0.0317(8) 0.0413(9) 0.0355(8) -0.0020(7) 0.0002(7) 0.0030(7)
C12 0.0348(9) 0.0403(9) 0.0399(9) -0.0019(8) -0.0012(8) -0.0006(8)
C13 0.0312(8) 0.0383(9) 0.0383(8) -0.0044(7) -0.0013(7) 0.0032(7)
O8 0.0822(9) 0.0481(7) 0.0620(7) -0.0106(6) -0.0001(7) -0.0087(7)
C10 0.0363(9) 0.0441(9) 0.0417(9) -0.0012(7) -0.0091(8) 0.0029(8)
C7 0.0392(9) 0.0514(10) 0.0422(9) 0.0048(8) -0.0021(8) 0.0119(8)
C18 0.0389(9) 0.0470(10) 0.0394(9) -0.0061(8) -0.0018(8) 0.0049(8)
N2 0.0713(10) 0.0405(8) 0.0790(10) -0.0102(7) -0.0427(9) 0.0045(8)
C16 0.0484(11) 0.0471(10) 0.0515(10) 0.0042(8) -0.0121(9) 0.0075(8)
C4 0.0363(9) 0.0504(10) 0.0397(9) 0.0013(8) 0.0034(8) 0.0095(8)
N4 0.0534(9) 0.0593(9) 0.0552(9) 0.0174(7) -0.0086(8) 0.0133(8)
O5 0.0741(9) 0.0765(9) 0.0839(9) 0.0080(8) -0.0071(8) -0.0247(8)
C20 0.0602(12) 0.0431(10) 0.0556(11) 0.0074(9) -0.0196(10) -0.0015(10)
C9 0.0410(9) 0.0509(10) 0.0446(9) 0.0010(8) -0.0048(8) 0.0079(8)
C23 0.0556(11) 0.0450(10) 0.0433(10) -0.0017(8) 0.0081(9) -0.0045(9)
C3 0.0391(10) 0.0610(11) 0.0369(8) 0.0037(8) 0.0015(8) 0.0081(9)
C19 0.0522(11) 0.0424(10) 0.0670(12) -0.0079(9) -0.0181(10) -0.0005(9)
C11 0.0377(10) 0.0560(11) 0.0425(10) -0.0033(9) -0.0081(8) 0.0151(9)
O7 0.0863(9) 0.0813(8) 0.0415(6) -0.0068(7) -0.0129(7) 0.0000(8)
C8 0.0433(10) 0.0557(11) 0.0547(11) 0.0045(9) -0.0055(8) 0.0031(9)
N5 0.0833(12) 0.0691(10) 0.0426(9) -0.0030(8) -0.0073(8) -0.0026(9)
C2 0.0441(10) 0.0807(14) 0.0474(10) 0.0069(10) -0.0043(9) 0.0097(10)
C24 0.0635(11) 0.0391(9) 0.0398(9) 0.0062(8) 0.0077(9) -0.0048(9)
C15 0.0632(12) 0.0348(9) 0.0735(12) -0.0004(9) -0.0210(11) 0.0074(9)
C5 0.0440(10) 0.0608(11) 0.0589(10) 0.0079(9) 0.0023(9) 0.0091(10)
C26 0.0673(13) 0.0602(12) 0.0481(10) -0.0025(10) 0.0102(10) 0.0040(11)
C14 0.0513(11) 0.0395(10) 0.0572(11) -0.0092(8) -0.0148(9) 0.0008(8)
C27 0.0838(14) 0.0403(10) 0.0602(11) 0.0026(9) 0.0103(11) -0.0041(10)
C22 0.0523(11) 0.0580(11) 0.0669(12) -0.0175(10) 0.0018(10) -0.0060(9)
C25 0.0702(14) 0.0504(11) 0.0476(11) 0.0086(9) 0.0045(10) 0.0000(10)
C1 0.0445(11) 0.0883(15) 0.0581(11) -0.0077(11) -0.0012(9) -0.0049(11)
C6 0.0534(12) 0.0613(11) 0.0733(12) -0.0017(10) 0.0054(11) -0.0025(10)
C29 0.0976(18) 0.0734(16) 0.0994(17) 0.0252(14) 0.0156(16) 0.0340(14)
C33 0.1174(18) 0.0651(12) 0.0667(13) -0.0025(11) 0.0132(13) 0.0013(13)
C28 0.1114(19) 0.0493(12) 0.0823(15) 0.0007(11) 0.0209(15) 0.0166(13)
C32 0.139(2) 0.141(2) 0.0387(11) -0.0032(12) -0.0061(14) -0.0024(19)
C30 0.0766(15) 0.0775(14) 0.0731(14) 0.0185(12) -0.0081(12) 0.0095(13)

loop_
_atom_type_symbol
_atom_type_description
_atom_type_scat_dispersion_real
_atom_type_scat_dispersion_imag
_atom_type_scat_source
C C 0.0033 0.0016 'International Tables Vol C Tables 4.2.6.8 and 6.1.1.4'
H H 0.0000 0.0000 'International Tables Vol C Tables 4.2.6.8 and 6.1.1.4'
N N 0.0061 0.0033 'International Tables Vol C Tables 4.2.6.8 and 6.1.1.4'
O O 0.0106 0.0060 'International Tables Vol C Tables 4.2.6.8 and 6.1.1.4'

loop_
_geom_angle_atom_site_label_1
_geom_angle_atom_site_label_2
_geom_angle_atom_site_label_3
_geom_angle
_geom_angle_site_symmetry_1
_geom_angle_site_symmetry_3
_geom_angle_publ_flag
C13 N1 C17 117.71(12) . . ?
C12 N3 C10 120.61(12) . . ?
N1 C17 C16 122.98(14) . . ?
N1 C17 C18 116.93(12) . . ?
C16 C17 C18 120.09(13) . . ?
O1 C12 N3 122.78(14) . . ?
O1 C12 C13 120.34(13) . . ?
N3 C12 C13 116.82(13) . . ?
N1 C13 C14 123.04(14) . . ?
N1 C13 C12 117.40(13) . . ?
C14 C13 C12 119.52(13) . . ?
C20 O8 C33 114.95(15) . . ?
N3 C10 C11 110.91(12) . . ?
N3 C10 C9 111.46(11) . . ?
C11 C10 C9 109.81(12) . . ?
C8 C7 C4 106.09(14) . . ?
C8 C7 C9 127.14(15) . . ?
C4 C7 C9 126.73(14) . . ?
O2 C18 N2 124.17(14) . . ?
O2 C18 C17 122.29(14) . . ?
N2 C18 C17 113.54(13) . . ?
C18 N2 C19 125.27(13) . . ?
C15 C16 C17 118.29(15) . . ?
C3 C4 C5 118.59(16) . . ?
C3 C4 C7 107.25(14) . . ?
C5 C4 C7 134.16(15) . . ?
C3 N4 C8 108.65(14) . . ?
O5 C20 O8 123.77(18) . . ?
O5 C20 C19 125.37(16) . . ?
O8 C20 C19 110.84(16) . . ?
C7 C9 C10 111.21(12) . . ?
C26 C23 C24 105.94(16) . . ?
C26 C23 C22 126.23(16) . . ?
C24 C23 C22 127.61(15) . . ?
N4 C3 C2 129.88(16) . . ?
N4 C3 C4 107.68(14) . . ?
C2 C3 C4 122.42(16) . . ?
N2 C19 C20 110.43(15) . . ?
N2 C19 C22 109.75(13) . . ?
C20 C19 C22 114.01(13) . . ?
O6 C11 O7 124.17(16) . . ?
O6 C11 C10 124.76(15) . . ?
O7 C11 C10 111.06(15) . . ?
C11 O7 C32 116.21(15) . . ?
C7 C8 N4 110.33(15) . . ?
C25 N5 C26 108.72(16) . . ?
C1 C2 C3 117.67(16) . . ?
C27 C24 C25 118.35(17) . . ?
C27 C24 C23 134.43(18) . . ?
C25 C24 C23 107.21(14) . . ?
C14 C15 C16 119.21(15) . . ?
C6 C5 C4 119.02(16) . . ?
C23 C26 N5 110.83(17) . . ?
C15 C14 C13 118.75(15) . . ?
C28 C27 C24 119.41(19) . . ?
C23 C22 C19 112.89(14) . . ?
N5 C25 C30 130.48(19) . . ?
N5 C25 C24 107.28(16) . . ?
C30 C25 C24 122.23(17) . . ?
C2 C1 C6 121.60(17) . . ?
C5 C6 C1 120.69(17) . . ?
C30 C29 C28 122.1(2) . . ?
C27 C28 C29 120.8(2) . . ?
C29 C30 C25 117.1(2) . . ?

loop_
_geom_bond_atom_site_label_1
_geom_bond_atom_site_label_2
_geom_bond_distance
_geom_bond_site_symmetry_2
_geom_bond_publ_flag
O6 C11 1.1999(18) . ?
N1 C13 1.3328(17) . ?
N1 C17 1.3406(17) . ?
O2 C18 1.2288(16) . ?
N3 C12 1.3367(17) . ?
N3 C10 1.4556(17) . ?
O1 C12 1.2285(16) . ?
C17 C16 1.3824(19) . ?
C17 C18 1.496(2) . ?
C12 C13 1.5062(19) . ?
C13 C14 1.381(2) . ?
O8 C20 1.3352(19) . ?
O8 C33 1.446(2) . ?
C10 C11 1.516(2) . ?
C10 C9 1.531(2) . ?
C7 C8 1.359(2) . ?
C7 C4 1.430(2) . ?
C7 C9 1.5083(19) . ?
C18 N2 1.3264(18) . ?
N2 C19 1.4413(18) . ?
C16 C15 1.384(2) . ?
C4 C3 1.399(2) . ?
C4 C5 1.401(2) . ?
N4 C3 1.367(2) . ?
N4 C8 1.368(2) . ?
O5 C20 1.196(2) . ?
C20 C19 1.514(2) . ?
C23 C26 1.355(2) . ?
C23 C24 1.431(2) . ?
C23 C22 1.496(2) . ?
C3 C2 1.386(2) . ?
C19 C22 1.536(2) . ?
C11 O7 1.3288(18) . ?
O7 C32 1.455(2) . ?
N5 C25 1.367(2) . ?
N5 C26 1.367(2) . ?
C2 C1 1.365(2) . ?
C24 C27 1.391(2) . ?
C24 C25 1.411(2) . ?
C15 C14 1.374(2) . ?
C5 C6 1.378(2) . ?
C27 C28 1.373(3) . ?
C25 C30 1.390(2) . ?
C1 C6 1.394(2) . ?
C29 C30 1.368(3) . ?
C29 C28 1.383(3) . ?

loop_
_refine_ls_abs_structure_details
'Flack H D (1983), Acta Cryst. A39, 876-881'

loop_
_cod_related_entry_id
_cod_related_entry_database
_cod_related_entry_code
1 ChemSpider 30653300
